data_1561155
loop_
_publ_author_name
'Abeysinghe, Dileka'
'Smith, Mark D.'
'Morrison, Gregory'
'Yeon, Jeongho'
'zur Loye, Hans-Conrad'

_publ_section_title
;
 Facile in-situ reduction: Crystal growth and magnetic studies of reduced
 vanadium (III/IV) silicates CaxLn1&#x2212;xVSiO5 (Ln = Ce--Nd, Sm--Lu, Y)
;
_journal_name_full 'Journal of Solid State Chemistry'
_journal_page_first 80
_journal_page_last 86
_journal_paper_doi 10.1016/j.jssc.2018.01.004
_journal_volume 260
_journal_year 2018
_chemical_formula_moiety 'Ca0.69 Nd0.31 O5 Si V'
_chemical_formula_sum 'Ca0.69 Nd0.31 O5 Si V'
_chemical_formula_weight 231.92
_space_group_crystal_system monoclinic
_space_group_IT_number 15
_space_group_name_Hall '-C 2yc'
_space_group_name_H-M_alt 'C 1 2/c 1'
_atom_sites_solution_hydrogens .
_cell_angle_alpha 90
_cell_angle_beta 112.8031(16)
_cell_angle_gamma 90
_cell_formula_units_Z 4
_cell_length_a 6.5633(4)
_cell_length_b 8.7999(5)
_cell_length_c 6.9335(4)
_cell_measurement_reflns_used 9982
_cell_measurement_temperature 297(2)
_cell_measurement_theta_max 40.268
_cell_measurement_theta_min 3.187
_cell_volume 369.16(4)
_computing_cell_refinement 'SAINT Version 8.34a (Bruker, 2014)'
_computing_data_collection 'Bruker APEXII v2014.9-0 (Bruker, 2014)'
_computing_data_reduction 'SAINT Version 8.34a (Bruker, 2014)'
_computing_molecular_graphics various
_computing_publication_material various
_computing_structure_refinement 'SHELXL-2014/7 (Sheldrick, 2014)'
_computing_structure_solution 'SHELXS (Sheldrick, 2008)'
_diffrn_ambient_temperature 297(2)
_diffrn_detector_area_resol_mean 10.4
_diffrn_measured_fraction_theta_full 1.000
_diffrn_measured_fraction_theta_max 1.000
_diffrn_measurement_device_type 'Bruker D8 QUEST'
_diffrn_measurement_method '\w and \f scans'
_diffrn_radiation_type MoK\a
_diffrn_radiation_wavelength 0.71073
_diffrn_reflns_av_R_equivalents 0.0272
_diffrn_reflns_av_unetI/netI 0.0097
_diffrn_reflns_Laue_measured_fraction_full 1.000
_diffrn_reflns_Laue_measured_fraction_max 1.000
_diffrn_reflns_limit_h_max 11
_diffrn_reflns_limit_h_min -11
_diffrn_reflns_limit_k_max 16
_diffrn_reflns_limit_k_min -16
_diffrn_reflns_limit_l_max 12
_diffrn_reflns_limit_l_min -12
_diffrn_reflns_number 14729
_diffrn_reflns_point_group_measured_fraction_full 1.000
_diffrn_reflns_point_group_measured_fraction_max 1.000
_diffrn_reflns_theta_full 40.275
_diffrn_reflns_theta_max 40.277
_diffrn_reflns_theta_min 4.087
_diffrn_source 'microfocus sealed X-ray tube'
_exptl_absorpt_coefficient_mu 8.188
_exptl_absorpt_correction_type multi-scan
_exptl_absorpt_process_details 'SADABS Version 2014/4 (Bruker, 2014)'
_exptl_crystal_colour black
_exptl_crystal_density_diffrn 4.173
_exptl_crystal_description rod
_exptl_crystal_F_000 438
_exptl_crystal_size_max 0.080
_exptl_crystal_size_mid 0.060
_exptl_crystal_size_min 0.050
_exptl_transmission_factor_max 0.1469
_exptl_transmission_factor_min 0.0948
_refine_diff_density_max 0.902
_refine_diff_density_min -1.147
_refine_diff_density_rms 0.138
_refine_ls_extinction_coef 0.0107(9)
_refine_ls_extinction_expression Fc^*^=kFc[1+0.001xFc^2^\l^3^/sin(2\q)]^-1/4^
_refine_ls_extinction_method 'SHELXL-2014/7 (Sheldrick 2014'
_refine_ls_goodness_of_fit_ref 1.143
_refine_ls_hydrogen_treatment undef
_refine_ls_matrix_type full
_refine_ls_number_parameters 42
_refine_ls_number_reflns 1161
_refine_ls_number_restraints 0
_refine_ls_restrained_S_all 1.143
_refine_ls_R_factor_all 0.0211
_refine_ls_R_factor_gt 0.0196
_refine_ls_shift/su_max 0.001
_refine_ls_shift/su_mean 0.000
_refine_ls_structure_factor_coef Fsqd
_refine_ls_weighting_details 'w=1/[\s^2^(Fo^2^)+(0.0240P)^2^+0.9162P] where P=(Fo^2^+2Fc^2^)/3'
_refine_ls_weighting_scheme calc
_refine_ls_wR_factor_gt 0.0537
_refine_ls_wR_factor_ref 0.0543
_reflns_number_gt 1094
_reflns_number_total 1161
_reflns_threshold_expression 'I > 2\s(I)'
_cod_data_source_file 3.cif
_cod_data_source_block 3
_cod_original_sg_symbol_H-M 'C 2/c'
_cod_database_code 1561155
_shelx_space_group_comment
;
The symmetry employed for this shelxl refinement is uniquely defined
by the following loop, which should always be used as a source of
symmetry information in preference to the above space-group names.
They are only intended as comments.
;
_shelx_estimated_absorpt_t_min 0.560
_shelx_estimated_absorpt_t_max 0.685

loop_
_space_group_symop_operation_xyz
'x, y, z'
'-x, y, -z+1/2'
'x+1/2, y+1/2, z'
'-x+1/2, y+1/2, -z+1/2'
'-x, -y, -z'
'x, -y, z-1/2'
'-x+1/2, -y+1/2, -z'
'x+1/2, -y+1/2, z-1/2'

loop_
_atom_site_label
_atom_site_type_symbol
_atom_site_fract_x
_atom_site_fract_y
_atom_site_fract_z
_atom_site_U_iso_or_equiv
_atom_site_adp_type
_atom_site_occupancy
_atom_site_site_symmetry_order
_atom_site_calc_flag
_atom_site_refinement_flags_posn
_atom_site_refinement_flags_adp
_atom_site_refinement_flags_occupancy
_atom_site_disorder_assembly
_atom_site_disorder_group
Nd1 Nd 0.0000 0.33220(2) 0.2500 0.01542(7) Uani 0.3151(14) 2 d S T P . .
Ca1 Ca 0.0000 0.33220(2) 0.2500 0.01542(7) Uani 0.6849(14) 2 d S T P . .
V1 V 0.0000 0.0000 0.0000 0.00857(7) Uani 1 2 d S . P . .
Si1 Si 0.0000 0.68220(5) 0.2500 0.00427(8) Uani 1 2 d S T P . .
O1 O 0.31945(15) 0.06725(11) 0.08437(15) 0.01189(15) Uani 1 1 d . . . . .
O2 O 0.39202(15) 0.28750(10) 0.38265(14) 0.00977(14) Uani 1 1 d . . . . .
O3 O 0.0000 0.06765(15) 0.2500 0.0118(2) Uani 1 2 d S T P . .

loop_
_atom_site_aniso_label
_atom_site_aniso_U_11
_atom_site_aniso_U_22
_atom_site_aniso_U_33
_atom_site_aniso_U_23
_atom_site_aniso_U_13
_atom_site_aniso_U_12
Nd1 0.00935(8) 0.00750(8) 0.02199(11) 0.000 -0.00205(6) 0.000
Ca1 0.00935(8) 0.00750(8) 0.02199(11) 0.000 -0.00205(6) 0.000
V1 0.00959(12) 0.00952(11) 0.00695(11) 0.00012(7) 0.00359(8) 0.00101(7)
Si1 0.00388(15) 0.00431(15) 0.00457(15) 0.000 0.00159(11) 0.000
O1 0.0086(3) 0.0117(3) 0.0130(3) -0.0028(3) 0.0015(3) -0.0008(2)
O2 0.0100(3) 0.0090(3) 0.0111(3) -0.0022(2) 0.0050(3) -0.0009(2)
O3 0.0135(5) 0.0099(4) 0.0108(5) 0.000 0.0035(4) 0.000

loop_
_atom_type_symbol
_atom_type_description
_atom_type_scat_dispersion_real
_atom_type_scat_dispersion_imag
_atom_type_scat_source
O O 0.0106 0.0060 'International Tables Vol C Tables 4.2.6.8 and 6.1.1.4'
Si Si 0.0817 0.0704 'International Tables Vol C Tables 4.2.6.8 and 6.1.1.4'
Ca Ca 0.2262 0.3064 'International Tables Vol C Tables 4.2.6.8 and 6.1.1.4'
V V 0.3005 0.5294 'International Tables Vol C Tables 4.2.6.8 and 6.1.1.4'
Nd Nd -0.1943 3.0179 'International Tables Vol C Tables 4.2.6.8 and 6.1.1.4'

loop_
_geom_angle_atom_site_label_1
_geom_angle_atom_site_label_2
_geom_angle_atom_site_label_3
_geom_angle
_geom_angle_site_symmetry_1
_geom_angle_site_symmetry_3
O3 Nd1 O2 80.59(2) . 2
O3 Nd1 O2 80.59(2) . .
O2 Nd1 O2 161.18(4) 2 .
O3 Nd1 O1 148.02(2) . 4
O2 Nd1 O1 124.84(3) 2 4
O2 Nd1 O1 72.91(3) . 4
O3 Nd1 O1 148.02(2) . 3_455
O2 Nd1 O1 72.91(3) 2 3_455
O2 Nd1 O1 124.84(3) . 3_455
O1 Nd1 O1 63.96(4) 4 3_455
O3 Nd1 O2 65.99(2) . 8_455
O2 Nd1 O2 73.31(3) 2 8_455
O2 Nd1 O2 98.86(3) . 8_455
O1 Nd1 O2 134.94(3) 4 8_455
O1 Nd1 O2 89.09(3) 3_455 8_455
O3 Nd1 O2 65.986(19) . 7_556
O2 Nd1 O2 98.86(3) 2 7_556
O2 Nd1 O2 73.31(3) . 7_556
O1 Nd1 O2 89.09(3) 4 7_556
O1 Nd1 O2 134.94(3) 3_455 7_556
O2 Nd1 O2 131.97(4) 8_455 7_556
O3 Nd1 Si1 180.0 . .
O2 Nd1 Si1 99.41(2) 2 .
O2 Nd1 Si1 99.41(2) . .
O1 Nd1 Si1 31.98(2) 4 .
O1 Nd1 Si1 31.98(2) 3_455 .
O2 Nd1 Si1 114.01(2) 8_455 .
O2 Nd1 Si1 114.01(2) 7_556 .
O3 Nd1 V1 115.759(4) . 4
O2 Nd1 V1 160.83(2) 2 4
O2 Nd1 V1 36.64(2) . 4
O1 Nd1 V1 36.31(2) 4 4
O1 Nd1 V1 93.93(2) 3_455 4
O2 Nd1 V1 121.388(19) 8_455 4
O2 Nd1 V1 80.38(2) 7_556 4
Si1 Nd1 V1 64.241(3) . 4
O3 Nd1 V1 115.759(3) . 3_455
O2 Nd1 V1 36.64(2) 2 3_455
O2 Nd1 V1 160.83(2) . 3_455
O1 Nd1 V1 93.93(2) 4 3_455
O1 Nd1 V1 36.31(2) 3_455 3_455
O2 Nd1 V1 80.38(2) 8_455 3_455
O2 Nd1 V1 121.388(19) 7_556 3_455
Si1 Nd1 V1 64.241(3) . 3_455
V1 Nd1 V1 128.482(6) 4 3_455
O3 Nd1 V1 30.666(3) . .
O2 Nd1 V1 82.86(2) 2 .
O2 Nd1 V1 80.96(2) . .
O1 Nd1 V1 150.90(2) 4 .
O1 Nd1 V1 125.84(2) 3_455 .
O2 Nd1 V1 37.080(19) 8_455 .
O2 Nd1 V1 95.61(2) 7_556 .
Si1 Nd1 V1 149.334(2) . .
V1 Nd1 V1 116.301(3) 4 .
V1 Nd1 V1 107.730(3) 3_455 .
O3 Nd1 V1 30.666(3) . 2
O2 Nd1 V1 80.96(2) 2 2
O2 Nd1 V1 82.86(2) . 2
O1 Nd1 V1 125.84(2) 4 2
O1 Nd1 V1 150.90(2) 3_455 2
O2 Nd1 V1 95.61(2) 8_455 2
O2 Nd1 V1 37.080(19) 7_556 2
Si1 Nd1 V1 149.334(3) . 2
V1 Nd1 V1 107.730(3) 4 2
V1 Nd1 V1 116.301(3) 3_455 2
V1 Nd1 V1 61.331(5) . 2
O3 V1 O3 180.0 5 .
O3 V1 O1 89.35(3) 5 .
O3 V1 O1 90.65(3) . .
O3 V1 O1 90.65(3) 5 5
O3 V1 O1 89.35(3) . 5
O1 V1 O1 180.0 . 5
O3 V1 O2 92.73(4) 5 8_455
O3 V1 O2 87.27(4) . 8_455
O1 V1 O2 90.46(4) . 8_455
O1 V1 O2 89.54(4) 5 8_455
O3 V1 O2 87.27(4) 5 4_545
O3 V1 O2 92.73(4) . 4_545
O1 V1 O2 89.54(4) . 4_545
O1 V1 O2 90.46(4) 5 4_545
O2 V1 O2 180.00(2) 8_455 4_545
O3 V1 Nd1 89.273(18) 5 3_545
O3 V1 Nd1 90.728(18) . 3_545
O1 V1 Nd1 45.22(3) . 3_545
O1 V1 Nd1 134.78(3) 5 3_545
O2 V1 Nd1 135.64(2) 8_455 3_545
O2 V1 Nd1 44.36(2) 4_545 3_545
O3 V1 Nd1 90.727(18) 5 7_455
O3 V1 Nd1 89.272(18) . 7_455
O1 V1 Nd1 134.78(3) . 7_455
O1 V1 Nd1 45.22(3) 5 7_455
O2 V1 Nd1 44.36(2) 8_455 7_455
O2 V1 Nd1 135.64(2) 4_545 7_455
Nd1 V1 Nd1 180.0 3_545 7_455
O3 V1 Ca1 89.273(18) 5 3_545
O3 V1 Ca1 90.728(18) . 3_545
O1 V1 Ca1 45.22(3) . 3_545
O1 V1 Ca1 134.78(3) 5 3_545
O2 V1 Ca1 135.64(2) 8_455 3_545
O2 V1 Ca1 44.36(2) 4_545 3_545
Nd1 V1 Ca1 0.000(6) 3_545 3_545
Nd1 V1 Ca1 180.0 7_455 3_545
O3 V1 Ca1 90.727(18) 5 7_455
O3 V1 Ca1 89.272(18) . 7_455
O1 V1 Ca1 134.78(3) . 7_455
O1 V1 Ca1 45.22(3) 5 7_455
O2 V1 Ca1 44.36(2) 8_455 7_455
O2 V1 Ca1 135.64(2) 4_545 7_455
Nd1 V1 Ca1 180.0 3_545 7_455
Nd1 V1 Ca1 0.000(6) 7_455 7_455
Ca1 V1 Ca1 180.0 3_545 7_455
O3 V1 Nd1 139.62(4) 5 .
O3 V1 Nd1 40.38(4) . .
O1 V1 Nd1 78.86(3) . .
O1 V1 Nd1 101.14(3) 5 .
O2 V1 Nd1 49.49(3) 8_455 .
O2 V1 Nd1 130.51(3) 4_545 .
Nd1 V1 Nd1 107.730(3) 3_545 .
Nd1 V1 Nd1 72.270(3) 7_455 .
Ca1 V1 Nd1 107.7 3_545 .
Ca1 V1 Nd1 72.3 7_455 .
O1 Si1 O1 103.86(7) 3_455 4
O1 Si1 O2 112.79(5) 3_455 3_455
O1 Si1 O2 107.85(5) 4 3_455
O1 Si1 O2 107.85(5) 3_455 4
O1 Si1 O2 112.79(5) 4 4
O2 Si1 O2 111.52(7) 3_455 4
O1 Si1 Nd1 51.93(3) 3_455 .
O1 Si1 Nd1 51.93(3) 4 .
O2 Si1 Nd1 124.24(3) 3_455 .
O2 Si1 Nd1 124.24(3) 4 .
O1 Si1 Nd1 63.75(4) 3_455 5_565
O1 Si1 Nd1 113.41(4) 4 5_565
O2 Si1 Nd1 138.19(3) 3_455 5_565
O2 Si1 Nd1 45.23(3) 4 5_565
Nd1 Si1 Nd1 87.906(7) . 5_565
O1 Si1 Ca1 63.75(4) 3_455 5_565
O1 Si1 Ca1 113.41(4) 4 5_565
O2 Si1 Ca1 138.19(3) 3_455 5_565
O2 Si1 Ca1 45.23(3) 4 5_565
Nd1 Si1 Ca1 87.9 . 5_565
Nd1 Si1 Ca1 0.000(6) 5_565 5_565
O1 Si1 Nd1 113.41(4) 3_455 5_566
O1 Si1 Nd1 63.75(4) 4 5_566
O2 Si1 Nd1 45.23(3) 3_455 5_566
O2 Si1 Nd1 138.19(3) 4 5_566
Nd1 Si1 Nd1 87.906(7) . 5_566
Nd1 Si1 Nd1 175.813(15) 5_565 5_566
Ca1 Si1 Nd1 175.8 5_565 5_566
O1 Si1 Ca1 113.41(4) 3_455 5_566
O1 Si1 Ca1 63.75(4) 4 5_566
O2 Si1 Ca1 45.23(3) 3_455 5_566
O2 Si1 Ca1 138.19(3) 4 5_566
Nd1 Si1 Ca1 87.9 . 5_566
Nd1 Si1 Ca1 175.813(15) 5_565 5_566
Ca1 Si1 Ca1 175.813(15) 5_565 5_566
Nd1 Si1 Ca1 0.000(6) 5_566 5_566
O1 Si1 Ca1 130.43(3) 3_455 3
O1 Si1 Ca1 79.14(3) 4 3
O2 Si1 Ca1 112.96(3) 3_455 3
O2 Si1 Ca1 35.90(3) 4 3
Nd1 Si1 Ca1 111.9 . 3
Nd1 Si1 Ca1 69.776(3) 5_565 3
Ca1 Si1 Ca1 69.776(3) 5_565 3
Nd1 Si1 Ca1 111.898(4) 5_566 3
Ca1 Si1 Ca1 111.898(4) 5_566 3
O1 Si1 Ca1 79.14(3) 3_455 3_455
O1 Si1 Ca1 130.43(3) 4 3_455
O2 Si1 Ca1 35.90(3) 3_455 3_455
O2 Si1 Ca1 112.96(3) 4 3_455
Nd1 Si1 Ca1 111.9 . 3_455
Nd1 Si1 Ca1 111.898(4) 5_565 3_455
Ca1 Si1 Ca1 111.898(4) 5_565 3_455
Nd1 Si1 Ca1 69.776(3) 5_566 3_455
Ca1 Si1 Ca1 69.776(3) 5_566 3_455
Ca1 Si1 Ca1 136.178(14) 3 3_455
Si1 O1 V1 139.91(6) 3_545 .
Si1 O1 Nd1 96.09(4) 3_545 3_545
V1 O1 Nd1 98.47(4) . 3_545
Si1 O1 Ca1 96.09(4) 3_545 3_545
V1 O1 Ca1 98.47(4) . 3_545
Nd1 O1 Ca1 0.000(5) 3_545 3_545
Si1 O1 Ca1 88.04(4) 3_545 7
V1 O1 Ca1 121.06(4) . 7
Nd1 O1 Ca1 109.64(3) 3_545 7
Ca1 O1 Ca1 109.64(3) 3_545 7
Si1 O2 V1 125.22(5) 3_545 4
Si1 O2 Nd1 120.43(5) 3_545 .
V1 O2 Nd1 99.00(3) 4 .
Si1 O2 Nd1 107.91(4) 3_545 7_556
V1 O2 Nd1 93.43(3) 4 7_556
Nd1 O2 Nd1 106.69(3) . 7_556
Si1 O2 Ca1 107.91(4) 3_545 7_556
V1 O2 Ca1 93.43(3) 4 7_556
Nd1 O2 Ca1 106.7 . 7_556
Nd1 O2 Ca1 0.000(7) 7_556 7_556
V1 O3 V1 142.09(8) . 2
V1 O3 Nd1 108.96(4) . .
V1 O3 Nd1 108.96(4) 2 .

loop_
_geom_bond_atom_site_label_1
_geom_bond_atom_site_label_2
_geom_bond_distance
_geom_bond_site_symmetry_2
Nd1 O3 2.3280(13) .
Nd1 O2 2.4054(9) 2
Nd1 O2 2.4055(9) .
Nd1 O1 2.4386(10) 4
Nd1 O1 2.4386(10) 3_455
Nd1 O2 2.5885(9) 8_455
Nd1 O2 2.5885(9) 7_556
Nd1 Si1 3.0800(5) .
Nd1 V1 3.39780(18) 4
Nd1 V1 3.39780(18) 3_455
Nd1 V1 3.3986(2) .
Nd1 V1 3.3986(2) 2
V1 O3 1.8328(4) 5
V1 O3 1.8328(4) .
V1 O1 2.0341(9) .
V1 O1 2.0341(9) 5
V1 O2 2.0528(9) 8_455
V1 O2 2.0528(9) 4_545
V1 Nd1 3.39780(18) 3_545
V1 Nd1 3.39780(18) 7_455
V1 Ca1 3.39780(18) 3_545
V1 Ca1 3.39780(18) 7_455
Si1 O1 1.6406(9) 3_455
Si1 O1 1.6405(9) 4
Si1 O2 1.6468(9) 3_455
Si1 O2 1.6468(9) 4
Si1 Nd1 3.46907(19) 5_565
Si1 Ca1 3.46907(19) 5_565
Si1 Nd1 3.46907(19) 5_566
Si1 Ca1 3.46907(19) 5_566
Si1 Ca1 3.5372(3) 3
Si1 Ca1 3.5372(3) 3_455
O1 Si1 1.6406(9) 3_545
O1 Nd1 2.4386(10) 3_545
O1 Ca1 2.4386(10) 3_545
O1 Ca1 3.1131(10) 7
O2 Si1 1.6468(9) 3_545
O2 V1 2.0528(9) 4
O2 Nd1 2.5885(9) 7_556
O2 Ca1 2.5885(9) 7_556
O3 V1 1.8328(4) 2
